data_9012527
loop_
_publ_author_name
'Roca, M.'
'Marcos, M. D.'
'Amoros, P.'
'Alamo, J.'
'Beltran-Porter A'
'Beltran-Porter D'

_publ_section_title
;Synthesis and crystal structure of a novel lamellar barium derivative:
 Ba(VOPO4)2*4H2O. Synthetic pathways for layered oxovanadium phosphate
 hydrates M(VOPO4)2*nH2O
;
_journal_name_full 'Inorganic Chemistry'
_journal_page_first 3414
_journal_page_last 3421
_journal_paper_doi 10.1021/ic970166+
_journal_volume 36
_journal_year 1997
_chemical_formula_sum 'Ba H8 O14 P2 V2'
_chemical_name_mineral Bariosincosite
_space_group_IT_number 7
_symmetry_space_group_name_Hall 'P -2yac'
_symmetry_space_group_name_H-M 'P 1 n 1'
_cell_angle_alpha 90
_cell_angle_beta 90.172
_cell_angle_gamma 90
_cell_formula_units_Z 2
_cell_length_a 6.3860
_cell_length_b 12.7796
_cell_length_c 6.3870
_cell_volume 521.244
_database_code_amcsd 0012720
_exptl_crystal_density_diffrn 3.397
_cod_original_formula_sum 'Ba V2 P2 O14 H8'
_cod_database_code 9012527

loop_
_space_group_symop_operation_xyz
x,y,z
1/2+x,-y,1/2+z

loop_
_atom_site_label
_atom_site_fract_x
_atom_site_fract_y
_atom_site_fract_z
_atom_site_U_iso_or_equiv
_atom_site_type_symbol
_atom_site_attached_hydrogens
Ba1 -0.00050 0.75050 -0.00070 0.01600 Ba 0
V1 0.27800 0.04440 -0.10510 0.01100 V 0
V2 -0.10840 0.45580 -0.27480 0.01100 V 0
P1 -0.11170 0.49990 0.22490 0.01000 P 0
P2 -0.21900 0.00330 -0.10800 0.01000 P 0
O1 0.08180 0.57180 0.23460 0.01400 O 0
O2 0.36840 0.57020 -0.08170 0.01400 O 0
O3 -0.22580 0.93110 0.08450 0.01500 O 0
Wat4 -0.10640 0.26570 -0.30850 0.01600 O 2
Wat5 -0.40070 0.75220 -0.16860 0.02200 O 2
O6 -0.03230 0.07990 -0.09460 0.01400 O 0
O7 -0.29980 0.57470 0.20290 0.01400 O 0
Wat8 0.30010 0.22840 -0.10700 0.01800 O 2
Wat9 0.15600 0.74560 -0.39430 0.02100 O 2
O10 -0.10440 0.58040 -0.26250 0.01900 O 0
O11 0.26350 0.91990 -0.09910 0.01700 O 0
O12 -0.41470 0.07270 -0.12490 0.01400 O 0
O13 -0.19980 0.92900 -0.29640 0.01500 O 0
O14 -0.09630 0.42380 0.03610 0.01400 O 0

loop_
_cod_changelog_entry_id
_cod_changelog_entry_author
_cod_changelog_entry_date
_cod_changelog_entry_text
1
;cod-tools version 3.8.0
Id: cif_guess_AMCSD_atom_types 9574 2023-05-10 09:00:05Z saulius
;
2023-05-10T18:54:05+03:00
;Derived atom types and hydrogen counts
from atom names that follow the AMCSD naming convention
(Wat == water, O-H == hydroxyl).
;

loop_
_cod_related_entry_id
_cod_related_entry_database
_cod_related_entry_code
1 AMCSD 0012720
